data_1534136
loop_
_publ_author_name
'Deng, Haiqin'
'He, Zikai'
'Lam, Jacky W. Y.'
'Tang, Ben Zhong'

_publ_section_title
;
 Regio- and stereoselective construction of stimuli-responsive
 macromolecules by a sequential coupling-hydroamination polymerization
 route
;
_journal_issue 48
_journal_name_full 'Polym. Chem.'
_journal_page_first 8297
_journal_paper_doi 10.1039/C5PY01424G
_journal_volume 6
_journal_year 2015
_chemical_formula_moiety 'C39 H35 N O'
_chemical_formula_sum 'C39 H35 N O'
_chemical_formula_weight 533.68
_chemical_name_systematic
;
 ? 
;
_space_group_IT_number 14
_space_group_name_Hall '-P 2ybc'
_symmetry_cell_setting monoclinic
_symmetry_space_group_name_Hall '-P 2ybc'
_symmetry_space_group_name_H-M 'P 1 21/c 1'
_atom_sites_solution_hydrogens geom
_atom_sites_solution_primary direct
_atom_sites_solution_secondary difmap
_audit_creation_date 2014-04-28
_audit_creation_method
;
  Olex2 1.2-beta
  (compiled May  9 2012 12:37:22, GUI svn.r4230)
;
_audit_update_record
;
2014-06-19 deposited with the CCDC.
2015-10-06 downloaded from the CCDC.
;
_cell_angle_alpha 90.00
_cell_angle_beta 98.9955(7)
_cell_angle_gamma 90.00
_cell_formula_units_Z 4
_cell_length_a 19.39657(15)
_cell_length_b 15.07422(12)
_cell_length_c 10.42570(8)
_cell_measurement_reflns_used 14893
_cell_measurement_temperature 99.9(2)
_cell_measurement_theta_max 74.1380
_cell_measurement_theta_min 4.6120
_cell_volume 3010.86(4)
_computing_cell_refinement
;
CrysAlisPro, Agilent Technologies,
Version 1.171.36.32 (release 02-08-2013 CrysAlis171 .NET)
(compiled Aug  2 2013,16:46:58)
;
_computing_data_collection
;
CrysAlisPro, Agilent Technologies,
Version 1.171.36.32 (release 02-08-2013 CrysAlis171 .NET)
(compiled Aug  2 2013,16:46:58)
;
_computing_data_reduction
;
CrysAlisPro, Agilent Technologies,
Version 1.171.36.32 (release 02-08-2013 CrysAlis171 .NET)
(compiled Aug  2 2013,16:46:58)
;
_computing_molecular_graphics
;
O. V. Dolomanov, L. J. Bourhis, R. J. Gildea, J. A. K. Howard and H. Puschmann,
OLEX2: a complete structure solution, refinement and analysis program.
J. Appl. Cryst. (2009). 42, 339-341.
;
_computing_publication_material
;
O. V. Dolomanov, L. J. Bourhis, R. J. Gildea, J. A. K. Howard and H. Puschmann,
OLEX2: a complete structure solution, refinement and analysis program.
J. Appl. Cryst. (2009). 42, 339-341.
;
_computing_structure_refinement
;
XL, G.M. Sheldrick, Acta Cryst.
(2008). A64, 112-122
;
_computing_structure_solution
;
SHELXS, G.M. Sheldrick, Acta Cryst.
(2008). A64, 112-122
;
_diffrn_ambient_temperature 99.9(2)
_diffrn_detector_area_resol_mean 10.3587
_diffrn_measured_fraction_theta_full 0.9993
_diffrn_measured_fraction_theta_max 0.9862
_diffrn_measurement_details
;
  1 omega   27.00  115.00   1.0000   15.0000
omega____ theta____ kappa____ phi______ frames
    -      112.7655 -111.0000  150.0000 88

  2 omega -130.00   52.00   1.0000   12.3900
omega____ theta____ kappa____ phi______ frames
    -      -39.2655    0.0000  -30.0000 182

  3 omega   75.00  101.00   1.0000   12.3900
omega____ theta____ kappa____ phi______ frames
    -       39.2655 -125.0000  -30.0000 26

  4 omega   28.00   98.00   1.0000   12.3900
omega____ theta____ kappa____ phi______ frames
    -       39.2655 -125.0000 -150.0000 70

  5 omega   14.00   57.00   1.0000   12.3900
omega____ theta____ kappa____ phi______ frames
    -       39.2655  -99.0000   30.0000 43

  6 omega   83.00  125.00   1.0000   12.3900
omega____ theta____ kappa____ phi______ frames
    -       39.2655  153.0000 -150.0000 42

  7 omega   27.00   71.00   1.0000   12.3900
omega____ theta____ kappa____ phi______ frames
    -       39.2655 -125.0000  -30.0000 44

  8 omega   33.00   98.00   1.0000   12.3900
omega____ theta____ kappa____ phi______ frames
    -      112.7655  -45.0000    0.0000 65

  9 omega   33.00   83.00   1.0000   12.3900
omega____ theta____ kappa____ phi______ frames
    -      112.7655  -30.0000  -60.0000 50

 10 omega   31.00  109.00   1.0000   12.3900
omega____ theta____ kappa____ phi______ frames
    -      112.7655  -94.0000   30.0000 78

 11 omega   50.00  104.00   1.0000   12.3900
omega____ theta____ kappa____ phi______ frames
    -      112.7655  -94.0000  -60.0000 54

 12 omega   34.00   98.00   1.0000   12.3900
omega____ theta____ kappa____ phi______ frames
    -      112.7655  -45.0000 -180.0000 64

 13 omega   47.00   98.00   1.0000   12.3900
omega____ theta____ kappa____ phi______ frames
    -      112.7655  -45.0000 -120.0000 51

 14 omega  103.00  177.00   1.0000   12.3900
omega____ theta____ kappa____ phi______ frames
    -      112.7655   61.0000  -30.0000 74

 15 omega   28.00   89.00   1.0000   12.3900
omega____ theta____ kappa____ phi______ frames
    -      112.7655  -30.0000    0.0000 61

 16 omega   22.00  109.00   1.0000   12.3900
omega____ theta____ kappa____ phi______ frames
    -      112.7655  -94.0000 -180.0000 87

 17 omega   27.00  178.00   1.0000   12.3900
omega____ theta____ kappa____ phi______ frames
    -      112.7655   15.0000  -60.0000 151

 18 omega -124.00   -2.00   1.0000   12.3900
omega____ theta____ kappa____ phi______ frames
    -      -39.2655  -37.0000 -180.0000 122

 19 omega -131.00    0.00   1.0000   12.3900
omega____ theta____ kappa____ phi______ frames
    -      -39.2655  -77.0000  -30.0000 131

 20 omega -123.00  -73.00   1.0000   12.3900
omega____ theta____ kappa____ phi______ frames
    -      -39.2655 -125.0000  -60.0000 50

 21 omega    0.00  131.00   1.0000   12.3900
omega____ theta____ kappa____ phi______ frames
    -       39.2655   77.0000  150.0000 131

 22 omega   23.00  102.00   1.0000   12.3900
omega____ theta____ kappa____ phi______ frames
    -       39.2655 -125.0000  -90.0000 79

 23 omega   23.00   70.00   1.0000   12.3900
omega____ theta____ kappa____ phi______ frames
    -      112.7655   15.0000  120.0000 47
;
_diffrn_measurement_device 'kappa diffractometer'
_diffrn_measurement_device_type 'SuperNova, Dual, Cu at zero, Atlas'
_diffrn_measurement_method '\w scans'
_diffrn_orient_matrix_UB_11 -0.0789877000
_diffrn_orient_matrix_UB_12 0.0164159000
_diffrn_orient_matrix_UB_13 -0.0083064000
_diffrn_orient_matrix_UB_21 -0.0124750000
_diffrn_orient_matrix_UB_22 -0.1008138000
_diffrn_orient_matrix_UB_23 0.0048280000
_diffrn_orient_matrix_UB_31 0.0086840000
_diffrn_orient_matrix_UB_32 0.0040553000
_diffrn_orient_matrix_UB_33 0.1492411000
_diffrn_radiation_monochromator mirror
_diffrn_radiation_probe x-ray
_diffrn_radiation_type CuK\a
_diffrn_radiation_wavelength 1.5418
_diffrn_reflns_av_R_equivalents 0.0124
_diffrn_reflns_av_unetI/netI 0.0115
_diffrn_reflns_limit_h_max 23
_diffrn_reflns_limit_h_min -23
_diffrn_reflns_limit_k_max 17
_diffrn_reflns_limit_k_min -18
_diffrn_reflns_limit_l_max 12
_diffrn_reflns_limit_l_min -8
_diffrn_reflns_number 22649
_diffrn_reflns_theta_full 66.50
_diffrn_reflns_theta_max 68.00
_diffrn_reflns_theta_min 4.62
_diffrn_source 'sealed X-ray tube'
_diffrn_source_current 0.80
_diffrn_source_power 0.040
_diffrn_source_target Cu
_diffrn_source_voltage 50
_exptl_absorpt_coefficient_mu 0.532
_exptl_absorpt_correction_T_max 1.00000
_exptl_absorpt_correction_T_min 0.89792
_exptl_absorpt_correction_type multi-scan
_exptl_absorpt_process_details
;
CrysAlisPro, Agilent Technologies,
Version 1.171.36.32 (release 02-08-2013 CrysAlis171 .NET)
(compiled Aug  2 2013,16:46:58)
Empirical absorption correction using spherical harmonics,
 implemented in SCALE3 ABSPACK scaling algorithm.
;
_exptl_crystal_colour colourless
_exptl_crystal_density_diffrn 1.177
_exptl_crystal_density_method 'not measured'
_exptl_crystal_description needle
_exptl_crystal_F_000 1136
_exptl_crystal_size_max 0.20
_exptl_crystal_size_mid 0.05
_exptl_crystal_size_min 0.05
_refine_diff_density_max 0.187
_refine_diff_density_min -0.190
_refine_diff_density_rms 0.032
_refine_ls_extinction_method none
_refine_ls_goodness_of_fit_ref 1.005
_refine_ls_hydrogen_treatment constr
_refine_ls_matrix_type full
_refine_ls_number_parameters 372
_refine_ls_number_reflns 5446
_refine_ls_number_restraints 0
_refine_ls_restrained_S_all 1.005
_refine_ls_R_factor_all 0.0347
_refine_ls_R_factor_gt 0.0314
_refine_ls_shift/su_max 0.001
_refine_ls_shift/su_mean 0.000
_refine_ls_structure_factor_coef Fsqd
_refine_ls_weighting_details 'calc w=1/[\s^2^(Fo^2^)+(0.0372P)^2^+0.8945P] where P=(Fo^2^+2Fc^2^)/3'
_refine_ls_weighting_scheme calc
_refine_ls_wR_factor_gt 0.0759
_refine_ls_wR_factor_ref 0.0778
_reflns_number_gt 4991
_reflns_number_total 5446
_reflns_threshold_expression >2sigma(I)
_cod_data_source_file c5py01424g2.cif
_cod_data_source_block TPE-E-ketene
_cod_depositor_comments
;
The following automatic conversions were performed:

'_symmetry_cell_setting' value 'Monoclinic' changed to 'monoclinic'
according to
/usr/data/users/saulius/crontab/automatic-downloads/rss-feeds/RSC/lib/dictionaries/cif_core.dic
dictionary named 'cif_core.dic' version 2.4.2 from 2011-04-26.

Automatic conversion script
Id: cif_fix_values 3271 2015-04-21 07:52:19Z andrius 

 Adding full bibliography for 1534136.cif.
;
_cod_original_sg_symbol_H-M P2(1)/c
_cod_database_code 1534136
_reflns_odcompleteness_completeness 99.93
_reflns_odcompleteness_iscentric 1
_reflns_odcompleteness_theta 68.13

loop_
_space_group_symop_id
_space_group_symop_operation_xyz
1 'x, y, z'
2 '-x, y+1/2, -z+1/2'
3 '-x, -y, -z'
4 'x, -y-1/2, z-1/2'

loop_
_atom_site_label
_atom_site_type_symbol
_atom_site_fract_x
_atom_site_fract_y
_atom_site_fract_z
_atom_site_U_iso_or_equiv
_atom_site_adp_type
_atom_site_occupancy
_atom_site_symmetry_multiplicity
_atom_site_calc_flag
_atom_site_refinement_flags
O1 O 0.47817(4) 0.71916(5) 0.53905(7) 0.02754(17) Uani 1 1 d .
N1 N 0.45405(4) 0.47986(5) 0.74744(8) 0.02058(18) Uani 1 1 d .
C36 C 0.17035(5) 0.89595(7) 0.71534(9) 0.0216(2) Uani 1 1 d .
H36 H 0.1427 0.8652 0.7684 0.026 Uiso 1 1 calc R
C2 C 0.52083(5) 0.58745(6) 0.64883(9) 0.0207(2) Uani 1 1 d .
H2 H 0.5610 0.5507 0.6675 0.025 Uiso 1 1 calc R
C4 C 0.59881(5) 0.69411(6) 0.55010(9) 0.0196(2) Uani 1 1 d .
C10 C 0.19824(5) 0.75020(7) 0.61791(9) 0.0193(2) Uani 1 1 d .
C11 C 0.26656(5) 0.70293(6) 0.63489(9) 0.0185(2) Uani 1 1 d .
C12 C 0.31929(5) 0.72559(6) 0.73729(9) 0.0192(2) Uani 1 1 d .
H12 H 0.3114 0.7719 0.7951 0.023 Uiso 1 1 calc R
C21 C 0.12891(5) 0.60983(7) 0.60160(10) 0.0215(2) Uani 1 1 d .
C16 C 0.28048(5) 0.63697(6) 0.54841(9) 0.0197(2) Uani 1 1 d .
H16 H 0.2461 0.6221 0.4764 0.024 Uiso 1 1 calc R
C33 C 0.25084(5) 0.98670(7) 0.56088(10) 0.0242(2) Uani 1 1 d .
H33 H 0.2780 1.0178 0.5073 0.029 Uiso 1 1 calc R
C5 C 0.60280(5) 0.76746(6) 0.46965(9) 0.0214(2) Uani 1 1 d .
H5 H 0.5613 0.7979 0.4342 0.026 Uiso 1 1 calc R
C31 C 0.20415(5) 0.84860(6) 0.62848(9) 0.0191(2) Uani 1 1 d .
C13 C 0.38288(5) 0.68168(6) 0.75579(9) 0.0191(2) Uani 1 1 d .
H13 H 0.4179 0.6976 0.8262 0.023 Uiso 1 1 calc R
C3 C 0.52704(5) 0.66854(6) 0.57840(9) 0.0198(2) Uani 1 1 d .
C41 C 0.06855(5) 0.75847(7) 0.56499(10) 0.0219(2) Uani 1 1 d .
C14 C 0.39526(5) 0.61422(6) 0.67101(9) 0.0182(2) Uani 1 1 d .
C9 C 0.66065(5) 0.65030(7) 0.59992(9) 0.0220(2) Uani 1 1 d .
H9 H 0.6591 0.6000 0.6542 0.026 Uiso 1 1 calc R
C6 C 0.66639(5) 0.79637(7) 0.44086(10) 0.0240(2) Uani 1 1 d .
H6 H 0.6682 0.8463 0.3860 0.029 Uiso 1 1 calc R
C32 C 0.24552(5) 0.89513(7) 0.55290(10) 0.0217(2) Uani 1 1 d .
H32 H 0.2702 0.8637 0.4955 0.026 Uiso 1 1 calc R
C34 C 0.21650(5) 1.03300(7) 0.64714(10) 0.0241(2) Uani 1 1 d .
H34 H 0.2202 1.0958 0.6528 0.029 Uiso 1 1 calc R
C35 C 0.17676(5) 0.98741(7) 0.72498(10) 0.0243(2) Uani 1 1 d .
H35 H 0.1539 1.0189 0.7851 0.029 Uiso 1 1 calc R
C52 C 0.34116(5) 0.39976(7) 0.74730(10) 0.0261(2) Uani 1 1 d .
H52A H 0.3168 0.4315 0.6715 0.039 Uiso 1 1 calc R
H52B H 0.3077 0.3831 0.8045 0.039 Uiso 1 1 calc R
H52C H 0.3630 0.3462 0.7185 0.039 Uiso 1 1 calc R
C51 C 0.39694(5) 0.45927(7) 0.82054(9) 0.0216(2) Uani 1 1 d .
H51A H 0.3750 0.5155 0.8423 0.026 Uiso 1 1 calc R
H51B H 0.4167 0.4300 0.9031 0.026 Uiso 1 1 calc R
C20 C 0.13565(5) 0.70845(7) 0.59516(9) 0.0200(2) Uani 1 1 d .
C15 C 0.34388(5) 0.59311(6) 0.56667(9) 0.0201(2) Uani 1 1 d .
H15 H 0.3525 0.5481 0.5074 0.024 Uiso 1 1 calc R
C7 C 0.72750(5) 0.75271(7) 0.49179(10) 0.0263(2) Uani 1 1 d .
H7 H 0.7711 0.7729 0.4725 0.032 Uiso 1 1 calc R
C8 C 0.72442(5) 0.67941(7) 0.57106(10) 0.0261(2) Uani 1 1 d .
H8 H 0.7661 0.6490 0.6058 0.031 Uiso 1 1 calc R
C26 C 0.08880(5) 0.56362(7) 0.50040(11) 0.0257(2) Uani 1 1 d .
H26 H 0.0649 0.5952 0.4280 0.031 Uiso 1 1 calc R
C53 C 0.50869(5) 0.41187(7) 0.75531(10) 0.0233(2) Uani 1 1 d .
H53A H 0.5315 0.4157 0.6769 0.028 Uiso 1 1 calc R
H53B H 0.4869 0.3525 0.7560 0.028 Uiso 1 1 calc R
C1 C 0.46052(5) 0.55962(6) 0.69096(9) 0.0189(2) Uani 1 1 d .
C42 C 0.01319(5) 0.73802(8) 0.63122(11) 0.0276(2) Uani 1 1 d .
H42 H 0.0177 0.6902 0.6914 0.033 Uiso 1 1 calc R
C46 C 0.05932(6) 0.82666(7) 0.47364(10) 0.0274(2) Uani 1 1 d .
H46 H 0.0956 0.8402 0.4253 0.033 Uiso 1 1 calc R
C22 C 0.16092(5) 0.56189(7) 0.70917(11) 0.0265(2) Uani 1 1 d .
H22 H 0.1877 0.5923 0.7798 0.032 Uiso 1 1 calc R
C54 C 0.56380(6) 0.42138(7) 0.87521(11) 0.0299(2) Uani 1 1 d .
H54A H 0.5874 0.4787 0.8727 0.045 Uiso 1 1 calc R
H54B H 0.5980 0.3734 0.8770 0.045 Uiso 1 1 calc R
H54C H 0.5415 0.4182 0.9532 0.045 Uiso 1 1 calc R
C23 C 0.15411(6) 0.47032(8) 0.71427(12) 0.0343(3) Uani 1 1 d .
H23 H 0.1756 0.4387 0.7887 0.041 Uiso 1 1 calc R
C25 C 0.08347(6) 0.47186(8) 0.50459(12) 0.0331(3) Uani 1 1 d .
H25 H 0.0573 0.4411 0.4337 0.040 Uiso 1 1 calc R
C24 C 0.11603(6) 0.42490(8) 0.61111(13) 0.0370(3) Uani 1 1 d .
H24 H 0.1123 0.3621 0.6136 0.044 Uiso 1 1 calc R
C45 C -0.00232(6) 0.87507(8) 0.45239(12) 0.0356(3) Uani 1 1 d .
H45 H -0.0078 0.9216 0.3901 0.043 Uiso 1 1 calc R
C43 C -0.04816(6) 0.78675(9) 0.61000(12) 0.0375(3) Uani 1 1 d .
H43 H -0.0851 0.7726 0.6564 0.045 Uiso 1 1 calc R
C44 C -0.05578(6) 0.85578(9) 0.52172(13) 0.0406(3) Uani 1 1 d .
H44 H -0.0975 0.8898 0.5087 0.049 Uiso 1 1 calc R

loop_
_atom_site_aniso_label
_atom_site_aniso_U_11
_atom_site_aniso_U_22
_atom_site_aniso_U_33
_atom_site_aniso_U_23
_atom_site_aniso_U_13
_atom_site_aniso_U_12
O1 0.0237(4) 0.0266(4) 0.0329(4) 0.0091(3) 0.0064(3) 0.0051(3)
N1 0.0208(4) 0.0175(4) 0.0234(4) 0.0007(3) 0.0034(3) 0.0005(3)
C36 0.0206(5) 0.0232(5) 0.0209(5) 0.0013(4) 0.0026(4) -0.0009(4)
C2 0.0195(5) 0.0191(5) 0.0234(5) 0.0001(4) 0.0036(4) 0.0024(4)
C4 0.0228(5) 0.0190(5) 0.0171(4) -0.0041(4) 0.0039(4) -0.0014(4)
C10 0.0199(5) 0.0207(5) 0.0172(4) 0.0006(4) 0.0025(4) -0.0001(4)
C11 0.0179(5) 0.0176(5) 0.0202(5) 0.0026(4) 0.0039(4) -0.0015(4)
C12 0.0213(5) 0.0163(5) 0.0204(5) -0.0014(4) 0.0044(4) -0.0010(4)
C21 0.0166(4) 0.0229(5) 0.0266(5) -0.0015(4) 0.0083(4) -0.0021(4)
C16 0.0196(5) 0.0214(5) 0.0177(5) 0.0001(4) 0.0014(4) -0.0034(4)
C33 0.0225(5) 0.0240(5) 0.0257(5) 0.0040(4) 0.0027(4) -0.0035(4)
C5 0.0254(5) 0.0180(5) 0.0207(5) -0.0026(4) 0.0032(4) -0.0001(4)
C31 0.0154(4) 0.0203(5) 0.0201(5) 0.0015(4) -0.0019(4) 0.0006(4)
C13 0.0191(5) 0.0185(5) 0.0191(5) 0.0004(4) 0.0008(4) -0.0026(4)
C3 0.0219(5) 0.0194(5) 0.0183(5) -0.0021(4) 0.0033(4) 0.0011(4)
C41 0.0189(5) 0.0238(5) 0.0219(5) -0.0047(4) 0.0000(4) -0.0011(4)
C14 0.0182(5) 0.0169(5) 0.0201(5) 0.0030(4) 0.0046(4) -0.0015(4)
C9 0.0243(5) 0.0222(5) 0.0197(5) 0.0008(4) 0.0037(4) -0.0006(4)
C6 0.0304(5) 0.0196(5) 0.0223(5) -0.0005(4) 0.0055(4) -0.0049(4)
C32 0.0191(5) 0.0230(5) 0.0231(5) -0.0002(4) 0.0030(4) 0.0002(4)
C34 0.0240(5) 0.0188(5) 0.0279(5) 0.0008(4) -0.0008(4) -0.0005(4)
C35 0.0242(5) 0.0232(5) 0.0255(5) -0.0028(4) 0.0039(4) 0.0015(4)
C52 0.0273(5) 0.0253(5) 0.0265(5) -0.0011(4) 0.0065(4) -0.0050(4)
C51 0.0256(5) 0.0196(5) 0.0202(5) 0.0011(4) 0.0061(4) -0.0014(4)
C20 0.0198(5) 0.0223(5) 0.0179(5) -0.0002(4) 0.0031(4) -0.0007(4)
C15 0.0229(5) 0.0186(5) 0.0192(5) -0.0015(4) 0.0051(4) -0.0008(4)
C7 0.0242(5) 0.0287(6) 0.0269(5) -0.0009(4) 0.0068(4) -0.0067(4)
C8 0.0217(5) 0.0307(6) 0.0256(5) 0.0014(4) 0.0023(4) 0.0004(4)
C26 0.0200(5) 0.0291(6) 0.0291(5) -0.0049(4) 0.0075(4) -0.0048(4)
C53 0.0245(5) 0.0166(5) 0.0283(5) 0.0000(4) 0.0024(4) 0.0014(4)
C1 0.0216(5) 0.0172(5) 0.0173(5) -0.0018(4) 0.0012(4) 0.0000(4)
C42 0.0222(5) 0.0320(6) 0.0286(5) -0.0035(4) 0.0044(4) -0.0009(4)
C46 0.0244(5) 0.0312(6) 0.0250(5) -0.0002(4) -0.0011(4) 0.0004(4)
C22 0.0231(5) 0.0255(5) 0.0313(6) 0.0022(4) 0.0057(4) -0.0026(4)
C54 0.0282(6) 0.0244(5) 0.0350(6) 0.0009(5) -0.0022(5) 0.0015(4)
C23 0.0310(6) 0.0273(6) 0.0463(7) 0.0091(5) 0.0119(5) -0.0007(5)
C25 0.0275(6) 0.0304(6) 0.0444(7) -0.0131(5) 0.0147(5) -0.0107(5)
C24 0.0342(6) 0.0215(6) 0.0591(8) -0.0015(5) 0.0192(6) -0.0055(5)
C45 0.0337(6) 0.0348(6) 0.0343(6) 0.0006(5) -0.0069(5) 0.0083(5)
C43 0.0228(5) 0.0503(8) 0.0403(7) -0.0083(6) 0.0076(5) 0.0040(5)
C44 0.0273(6) 0.0467(8) 0.0452(7) -0.0071(6) -0.0024(5) 0.0151(5)

loop_
_atom_type_symbol
_atom_type_description
_atom_type_scat_dispersion_real
_atom_type_scat_dispersion_imag
_atom_type_scat_source
C C 0.0181 0.0091 'International Tables Vol C Tables 4.2.6.8 and 6.1.1.4'
H H 0.0000 0.0000 'International Tables Vol C Tables 4.2.6.8 and 6.1.1.4'
N N 0.0311 0.0180 'International Tables Vol C Tables 4.2.6.8 and 6.1.1.4'
O O 0.0492 0.0322 'International Tables Vol C Tables 4.2.6.8 and 6.1.1.4'

loop_
_geom_angle_atom_site_label_1
_geom_angle_atom_site_label_2
_geom_angle_atom_site_label_3
_geom_angle
C53 N1 C51 114.78(8)
C1 N1 C51 122.74(8)
C1 N1 C53 121.98(8)
C35 C36 C31 120.66(9)
C1 C2 C3 124.31(9)
C5 C4 C3 117.16(9)
C9 C4 C5 118.20(9)
C9 C4 C3 124.64(9)
C31 C10 C11 114.22(8)
C20 C10 C11 123.67(9)
C20 C10 C31 122.11(9)
C12 C11 C10 120.25(9)
C16 C11 C10 121.44(9)
C16 C11 C12 118.29(9)
C13 C12 C11 121.15(9)
C26 C21 C20 120.32(9)
C26 C21 C22 118.33(10)
C22 C21 C20 121.33(9)
C15 C16 C11 120.59(9)
C32 C33 C34 120.06(9)
C6 C5 C4 120.94(9)
C36 C31 C10 121.25(9)
C36 C31 C32 118.60(9)
C32 C31 C10 120.13(9)
C12 C13 C14 119.89(9)
O1 C3 C2 124.89(9)
O1 C3 C4 117.26(9)
C2 C3 C4 117.85(8)
C42 C41 C20 119.70(9)
C46 C41 C20 122.04(9)
C46 C41 C42 118.26(10)
C13 C14 C1 122.64(9)
C15 C14 C13 119.30(9)
C15 C14 C1 117.99(9)
C8 C9 C4 120.81(9)
C5 C6 C7 120.31(9)
C33 C32 C31 120.66(9)
C35 C34 C33 119.81(10)
C34 C35 C36 120.16(10)
N1 C51 C52 113.53(8)
C10 C20 C21 122.43(9)
C10 C20 C41 121.98(9)
C41 C20 C21 115.58(8)
C16 C15 C14 120.71(9)
C8 C7 C6 119.49(10)
C7 C8 C9 120.25(10)
C25 C26 C21 120.60(11)
N1 C53 C54 112.90(8)
N1 C1 C2 123.39(9)
N1 C1 C14 114.52(8)
C2 C1 C14 122.01(9)
C43 C42 C41 120.69(11)
C45 C46 C41 120.80(11)
C23 C22 C21 120.83(11)
C24 C23 C22 120.24(11)
C24 C25 C26 120.55(11)
C25 C24 C23 119.40(11)
C44 C45 C46 120.18(11)
C44 C43 C42 120.33(11)
C43 C44 C45 119.68(11)

loop_
_geom_bond_atom_site_label_1
_geom_bond_atom_site_label_2
_geom_bond_distance
O1 C3 1.2361(12)
N1 C51 1.4725(12)
N1 C53 1.4673(12)
N1 C1 1.3533(13)
C36 C31 1.3947(14)
C36 C35 1.3866(15)
C2 C3 1.4407(14)
C2 C1 1.3776(14)
C4 C5 1.3972(14)
C4 C3 1.5171(13)
C4 C9 1.3964(14)
C10 C11 1.4906(13)
C10 C31 1.4905(14)
C10 C20 1.3549(14)
C11 C12 1.4005(13)
C11 C16 1.3966(14)
C12 C13 1.3864(13)
C21 C20 1.4949(14)
C21 C26 1.3953(14)
C21 C22 1.3957(15)
C16 C15 1.3830(14)
C33 C32 1.3857(15)
C33 C34 1.3882(15)
C5 C6 1.3845(14)
C31 C32 1.3980(14)
C13 C14 1.3926(14)
C41 C20 1.4946(13)
C41 C42 1.3987(15)
C41 C46 1.3936(15)
C14 C15 1.3923(13)
C14 C1 1.4969(13)
C9 C8 1.3889(14)
C6 C7 1.3869(15)
C34 C35 1.3859(15)
C52 C51 1.5167(14)
C7 C8 1.3867(15)
C26 C25 1.3882(16)
C53 C54 1.5192(14)
C42 C43 1.3866(16)
C46 C45 1.3887(15)
C22 C23 1.3883(16)
C23 C24 1.3866(18)
C25 C24 1.3835(19)
C45 C44 1.3845(18)
C43 C44 1.3817(19)

loop_
_geom_torsion_atom_site_label_1
_geom_torsion_atom_site_label_2
_geom_torsion_atom_site_label_3
_geom_torsion_atom_site_label_4
_geom_torsion
C36 C31 C32 C33 -2.23(14)
C4 C5 C6 C7 -0.02(15)
C4 C9 C8 C7 -0.10(16)
C10 C11 C12 C13 179.16(9)
C10 C11 C16 C15 -179.21(9)
C10 C31 C32 C33 179.32(9)
C11 C10 C31 C36 -125.63(10)
C11 C10 C31 C32 52.78(12)
C11 C10 C20 C21 7.99(15)
C11 C10 C20 C41 -173.50(9)
C11 C12 C13 C14 0.50(14)
C11 C16 C15 C14 -0.45(14)
C12 C11 C16 C15 2.34(14)
C12 C13 C14 C15 1.44(14)
C12 C13 C14 C1 -175.32(9)
C21 C26 C25 C24 2.08(16)
C21 C22 C23 C24 0.96(17)
C16 C11 C12 C13 -2.37(14)
C33 C34 C35 C36 -1.05(15)
C5 C4 C3 O1 -6.89(13)
C5 C4 C3 C2 173.12(9)
C5 C4 C9 C8 0.55(14)
C5 C6 C7 C8 0.48(16)
C31 C36 C35 C34 0.60(15)
C31 C10 C11 C12 46.29(12)
C31 C10 C11 C16 -132.12(9)
C31 C10 C20 C21 -171.80(9)
C31 C10 C20 C41 6.70(14)
C13 C14 C15 C16 -1.47(14)
C13 C14 C1 N1 98.40(11)
C13 C14 C1 C2 -84.65(12)
C3 C2 C1 N1 174.32(9)
C3 C2 C1 C14 -2.36(15)
C3 C4 C5 C6 178.76(9)
C3 C4 C9 C8 -178.63(9)
C41 C42 C43 C44 0.74(18)
C41 C46 C45 C44 -0.29(17)
C9 C4 C5 C6 -0.49(14)
C9 C4 C3 O1 172.30(9)
C9 C4 C3 C2 -7.69(14)
C6 C7 C8 C9 -0.42(16)
C32 C33 C34 C35 -0.15(15)
C34 C33 C32 C31 1.81(15)
C35 C36 C31 C10 179.45(9)
C35 C36 C31 C32 1.02(14)
C51 N1 C53 C54 -84.54(11)
C51 N1 C1 C2 164.44(9)
C51 N1 C1 C14 -18.66(13)
C20 C10 C11 C12 -133.52(10)
C20 C10 C11 C16 48.06(14)
C20 C10 C31 C36 54.19(13)
C20 C10 C31 C32 -127.40(10)
C20 C21 C26 C25 178.69(9)
C20 C21 C22 C23 179.78(10)
C20 C41 C42 C43 176.44(10)
C20 C41 C46 C45 -176.64(10)
C15 C14 C1 N1 -78.40(11)
C15 C14 C1 C2 98.55(11)
C26 C21 C20 C10 -130.37(10)
C26 C21 C20 C41 51.04(12)
C26 C21 C22 C23 1.20(15)
C26 C25 C24 C23 0.12(17)
C53 N1 C51 C52 -83.08(11)
C53 N1 C1 C2 -7.05(14)
C53 N1 C1 C14 169.86(8)
C1 N1 C51 C52 104.87(11)
C1 N1 C53 C54 87.57(11)
C1 C2 C3 O1 -5.73(16)
C1 C2 C3 C4 174.27(9)
C1 C14 C15 C16 175.44(9)
C42 C41 C20 C10 -131.62(11)
C42 C41 C20 C21 46.98(13)
C42 C41 C46 C45 2.26(16)
C42 C43 C44 C45 1.29(19)
C46 C41 C20 C10 47.26(14)
C46 C41 C20 C21 -134.13(10)
C46 C41 C42 C43 -2.49(16)
C46 C45 C44 C43 -1.52(18)
C22 C21 C20 C10 51.08(14)
C22 C21 C20 C41 -127.52(10)
C22 C21 C26 C25 -2.71(15)
C22 C23 C24 C25 -1.63(17)
